data_2017616
loop_
_publ_author_name
'Chen, Hong-Feng'
'Fang, Qi'
'Chen, Hong-Yu'
'Yu, Wen-Tao'
'Weng, Lin-Hong'

_publ_section_title
;
 Poly[[[aqua(2,2'-bipyridine-\k^2^<i>N</i>,<i>N</i>')manganese(II)]-\m-croconato-\k^4^<i>O</i>,<i>O</i>':<i>O</i>'',<i>O</i>''']
 monohydrate]: a one-dimensional coordination polymer connected by
 hydrophilic--hydrophilic and lipophilic--lipophilic interactions at
 135K
;
_journal_coeditor_code LN3137
_journal_issue 4
_journal_name_full 'Acta Crystallographica Section C'
_journal_page_first m97
_journal_page_last m100
_journal_paper_doi 10.1107/S0108270110006979
_journal_volume 66
_journal_year 2010
_chemical_formula_iupac '[Mn (C5 O5) (C10 H8 N2) (H2 O)] , H2 O'
_chemical_formula_moiety 'C15 H10 Mn N2 O6 , H2 O'
_chemical_formula_sum 'C15 H12 Mn N2 O7'
_chemical_formula_weight 387.21
_chemical_name_systematic
;
Poly[[[aqua(2,2'-bipyridine-\k^2^<i>N</i>,<i>N</i>')manganese(II)]-\m-
croconato-\k^4^<i>O</i>,<i>O</i>':<i>O</i>'',<i>O</i>'''] monohydrate]
;
_space_group_IT_number 14
_symmetry_cell_setting monoclinic
_symmetry_space_group_name_Hall '-P 2ybc'
_symmetry_space_group_name_H-M 'P 1 21/c 1'
_atom_sites_solution_hydrogens difmap
_atom_sites_solution_primary direct
_atom_sites_solution_secondary difmap
_audit_creation_method SHELXL97
_cell_angle_alpha 90.00
_cell_angle_beta 104.8460(6)
_cell_angle_gamma 90.00
_cell_formula_units_Z 4
_cell_length_a 11.3363(2)
_cell_length_b 9.36220(10)
_cell_length_c 14.4053(2)
_cell_measurement_reflns_used 9577
_cell_measurement_temperature 135.0(10)
_cell_measurement_theta_max 33.11
_cell_measurement_theta_min 2.62
_cell_volume 1477.84(4)
_computing_cell_refinement 'APEX2 (Bruker, 2005)'
_computing_data_collection 'APEX2 (Bruker, 2005)'
_computing_data_reduction 'APEX2 (Bruker, 2005)'
_computing_molecular_graphics
;
SHELXTL97 (Sheldrick, 2008) and DIAMOND (Brandenburg, 2008)
;
_computing_publication_material 'WinGX (Farrugia, 1999)'
_computing_structure_refinement 'SHELXL97 (Sheldrick, 2008)'
_computing_structure_solution 'SHELXS97 (Sheldrick, 2008)'
_diffrn_ambient_temperature 135.0(10)
_diffrn_detector_area_resol_mean 10
_diffrn_measured_fraction_theta_full 0.999
_diffrn_measured_fraction_theta_max 0.999
_diffrn_measurement_device_type 'Bruker APEXII CCD area-detector'
_diffrn_measurement_method '\f and \w scans'
_diffrn_radiation_monochromator graphite
_diffrn_radiation_source 'fine-focus sealed tube'
_diffrn_radiation_type MoK\a
_diffrn_radiation_wavelength 0.71073
_diffrn_reflns_av_R_equivalents 0.0176
_diffrn_reflns_av_sigmaI/netI 0.0125
_diffrn_reflns_limit_h_max 17
_diffrn_reflns_limit_h_min -17
_diffrn_reflns_limit_k_max 14
_diffrn_reflns_limit_k_min -14
_diffrn_reflns_limit_l_max 22
_diffrn_reflns_limit_l_min -20
_diffrn_reflns_number 33771
_diffrn_reflns_theta_full 32.99
_diffrn_reflns_theta_max 32.99
_diffrn_reflns_theta_min 1.86
_exptl_absorpt_coefficient_mu 0.938
_exptl_absorpt_correction_T_max 0.9038
_exptl_absorpt_correction_T_min 0.7898
_exptl_absorpt_correction_type multi-scan
_exptl_absorpt_process_details '(APEX2; Bruker, 2005)'
_exptl_crystal_colour pale-green
_exptl_crystal_density_diffrn 1.740
_exptl_crystal_density_method 'not measured'
_exptl_crystal_description prism
_exptl_crystal_F_000 788
_exptl_crystal_size_max 0.26
_exptl_crystal_size_mid 0.20
_exptl_crystal_size_min 0.11
_refine_diff_density_max 0.498
_refine_diff_density_min -0.311
_refine_ls_extinction_coef 0.0020(4)
_refine_ls_extinction_expression Fc^*^=kFc[1+0.001xFc^2^\l^3^/sin(2\q)]^-1/4^
_refine_ls_extinction_method 'SHELXL97 (Sheldrick, 2008)'
_refine_ls_goodness_of_fit_ref 0.986
_refine_ls_hydrogen_treatment refall
_refine_ls_matrix_type full
_refine_ls_number_parameters 275
_refine_ls_number_reflns 5570
_refine_ls_number_restraints 0
_refine_ls_restrained_S_all 0.986
_refine_ls_R_factor_all 0.0267
_refine_ls_R_factor_gt 0.0242
_refine_ls_shift/su_max 0.002
_refine_ls_shift/su_mean 0.000
_refine_ls_structure_factor_coef Fsqd
_refine_ls_weighting_details 'calc w = 1/[\s^2^(Fo^2^)+(0.0316P)^2^+0.6657P] where P=(Fo^2^+2Fc^2^)/3'
_refine_ls_weighting_scheme calc
_refine_ls_wR_factor_gt 0.0622
_refine_ls_wR_factor_ref 0.0637
_reflns_number_gt 5142
_reflns_number_total 5570
_reflns_threshold_expression I>2\s(I)
_cod_data_source_file ln3137.cif
_cod_data_source_block I
_cod_original_sg_symbol_H-M 'P 21/c'
_cod_database_code 2017616
_cod_database_fobs_code 2017616

loop_
_symmetry_equiv_pos_as_xyz
'x, y, z'
'-x, y+1/2, -z+1/2'
'-x, -y, -z'
'x, -y-1/2, z-1/2'

loop_
_atom_site_type_symbol
_atom_site_label
_atom_site_fract_x
_atom_site_fract_y
_atom_site_fract_z
_atom_site_U_iso_or_equiv
_atom_site_adp_type
_atom_site_calc_flag
_atom_site_refinement_flags
_atom_site_occupancy
_atom_site_disorder_assembly
_atom_site_disorder_group
Mn Mn1 0.684601(11) 0.136951(13) 0.798151(9) 0.01353(4) Uani d . 1 . .
O O1 0.64305(6) 0.36233(7) 0.84470(5) 0.01713(12) Uani d . 1 . .
O O2 0.69659(6) 0.12198(7) 0.96469(5) 0.01690(12) Uani d . 1 . .
O O3 0.68641(7) 0.28465(8) 0.66655(5) 0.02153(13) Uani d . 1 . .
O O4 0.64686(6) -0.01037(7) 0.66163(5) 0.01967(12) Uani d . 1 . .
O O5 0.60917(6) 0.61730(7) 0.96076(5) 0.01930(12) Uani d . 1 . .
O O6 0.50163(7) 0.06724(10) 0.78987(6) 0.02909(17) Uani d . 1 . .
H H6A 0.4708(15) 0.0771(18) 0.8352(12) 0.035(4) Uiso d . 1 . .
H H6B 0.4651(16) 0.012(2) 0.7534(14) 0.043(5) Uiso d . 1 . .
O O7 0.40443(8) 0.11709(9) 0.94229(7) 0.02875(17) Uani d . 1 . .
H H7A 0.3853(17) 0.055(2) 0.9735(14) 0.053(5) Uiso d . 1 . .
H H7B 0.4032(17) 0.191(2) 0.9712(14) 0.048(5) Uiso d . 1 . .
N N1 0.88715(7) 0.20062(8) 0.83436(6) 0.01642(13) Uani d . 1 . .
N N2 0.80304(7) -0.06249(8) 0.84553(5) 0.01566(13) Uani d . 1 . .
C C1 0.92428(9) 0.33343(10) 0.82123(7) 0.01973(16) Uani d . 1 . .
H H1 0.8590(13) 0.4009(15) 0.7978(10) 0.024(3) Uiso d . 1 . .
C C2 1.04630(9) 0.36918(10) 0.83453(7) 0.02126(17) Uani d . 1 . .
H H2 1.0695(13) 0.4666(16) 0.8253(10) 0.024(3) Uiso d . 1 . .
C C3 1.13363(9) 0.26271(11) 0.86028(7) 0.02256(17) Uani d . 1 . .
H H3 1.2189(14) 0.2795(17) 0.8680(11) 0.033(4) Uiso d . 1 . .
C C4 1.09650(8) 0.12501(10) 0.87448(7) 0.02093(17) Uani d . 1 . .
H H4 1.1554(14) 0.0518(17) 0.8943(11) 0.032(4) Uiso d . 1 . .
C C5 0.97229(8) 0.09781(9) 0.86212(6) 0.01548(14) Uani d . 1 . .
C C6 0.92508(8) -0.04680(9) 0.87424(6) 0.01500(14) Uani d . 1 . .
C C7 1.00256(9) -0.16065(10) 0.91059(7) 0.02089(16) Uani d . 1 . .
H H7 1.0909(13) -0.1435(14) 0.9336(11) 0.023(3) Uiso d . 1 . .
C C8 0.95203(10) -0.29509(10) 0.91378(8) 0.02414(18) Uani d . 1 . .
H H8 1.0020(15) -0.3742(16) 0.9369(12) 0.032(4) Uiso d . 1 . .
C C9 0.82694(10) -0.31224(10) 0.88098(8) 0.02464(19) Uani d . 1 . .
H H9 0.7906(14) -0.4040(17) 0.8810(11) 0.030(4) Uiso d . 1 . .
C C10 0.75550(9) -0.19272(10) 0.84857(7) 0.02112(17) Uani d . 1 . .
H H10 0.6684(14) -0.2011(17) 0.8260(11) 0.030(4) Uiso d . 1 . .
C C11 0.64960(7) 0.36809(9) 0.93330(6) 0.01355(13) Uani d . 1 . .
C C12 0.67600(7) 0.24299(9) 0.99502(6) 0.01342(13) Uani d . 1 . .
C C13 0.67313(7) 0.28685(9) 1.09142(6) 0.01509(14) Uani d . 1 . .
C C14 0.65074(7) 0.44100(9) 1.08891(6) 0.01466(14) Uani d . 1 . .
C C15 0.63350(7) 0.49386(9) 0.98982(6) 0.01401(13) Uani d . 1 . .

loop_
_atom_site_aniso_label
_atom_site_aniso_U_11
_atom_site_aniso_U_22
_atom_site_aniso_U_33
_atom_site_aniso_U_12
_atom_site_aniso_U_13
_atom_site_aniso_U_23
Mn1 0.01516(6) 0.01414(6) 0.01166(6) 0.00095(4) 0.00411(4) -0.00048(4)
O1 0.0235(3) 0.0180(3) 0.0108(3) 0.0034(2) 0.0059(2) 0.0003(2)
O2 0.0205(3) 0.0154(3) 0.0152(3) 0.0020(2) 0.0054(2) -0.0009(2)
O3 0.0306(3) 0.0219(3) 0.0121(3) 0.0001(3) 0.0055(2) -0.0023(2)
O4 0.0257(3) 0.0211(3) 0.0136(3) 0.0037(2) 0.0077(2) 0.0049(2)
O5 0.0238(3) 0.0151(3) 0.0200(3) 0.0014(2) 0.0075(2) 0.0006(2)
O6 0.0223(3) 0.0439(5) 0.0237(4) -0.0131(3) 0.0109(3) -0.0170(3)
O7 0.0358(4) 0.0219(3) 0.0351(4) -0.0014(3) 0.0210(3) -0.0039(3)
N1 0.0173(3) 0.0149(3) 0.0172(3) 0.0003(2) 0.0047(2) 0.0007(2)
N2 0.0167(3) 0.0151(3) 0.0161(3) -0.0004(2) 0.0059(2) -0.0005(2)
C1 0.0231(4) 0.0157(3) 0.0211(4) -0.0008(3) 0.0068(3) 0.0013(3)
C2 0.0256(4) 0.0196(4) 0.0193(4) -0.0059(3) 0.0070(3) -0.0005(3)
C3 0.0192(4) 0.0254(4) 0.0230(4) -0.0058(3) 0.0053(3) -0.0015(3)
C4 0.0160(3) 0.0219(4) 0.0241(4) -0.0008(3) 0.0037(3) -0.0005(3)
C5 0.0158(3) 0.0162(3) 0.0143(3) -0.0002(3) 0.0036(3) -0.0005(3)
C6 0.0169(3) 0.0149(3) 0.0134(3) 0.0012(3) 0.0042(3) 0.0002(3)
C7 0.0214(4) 0.0193(4) 0.0214(4) 0.0047(3) 0.0044(3) 0.0024(3)
C8 0.0312(5) 0.0174(4) 0.0260(5) 0.0064(3) 0.0115(4) 0.0047(3)
C9 0.0319(5) 0.0152(4) 0.0318(5) 0.0001(3) 0.0172(4) 0.0020(3)
C10 0.0221(4) 0.0172(4) 0.0266(5) -0.0025(3) 0.0108(3) -0.0008(3)
C11 0.0142(3) 0.0153(3) 0.0116(3) 0.0003(2) 0.0042(2) -0.0005(2)
C12 0.0135(3) 0.0156(3) 0.0113(3) 0.0000(2) 0.0033(2) 0.0001(3)
C13 0.0160(3) 0.0179(3) 0.0114(3) -0.0011(3) 0.0034(3) -0.0006(3)
C14 0.0149(3) 0.0176(3) 0.0121(3) -0.0024(3) 0.0046(3) -0.0018(3)
C15 0.0142(3) 0.0156(3) 0.0131(3) -0.0007(2) 0.0050(3) -0.0013(3)

loop_
_atom_type_symbol
_atom_type_description
_atom_type_scat_dispersion_real
_atom_type_scat_dispersion_imag
_atom_type_scat_source
C C 0.0033 0.0016 'International Tables Vol C Tables 4.2.6.8 and 6.1.1.4'
H H 0.0000 0.0000 'International Tables Vol C Tables 4.2.6.8 and 6.1.1.4'
N N 0.0061 0.0033 'International Tables Vol C Tables 4.2.6.8 and 6.1.1.4'
O O 0.0106 0.0060 'International Tables Vol C Tables 4.2.6.8 and 6.1.1.4'
Mn Mn 0.3368 0.7283 'International Tables Vol C Tables 4.2.6.8 and 6.1.1.4'

loop_
_geom_angle_atom_site_label_1
_geom_angle_atom_site_label_2
_geom_angle_atom_site_label_3
_geom_angle_site_symmetry_1
_geom_angle_site_symmetry_3
_geom_angle
_geom_angle_publ_flag
O6 Mn1 O1 . . 91.60(3) ?
O6 Mn1 N2 . . 104.59(3) ?
O1 Mn1 N2 . . 143.76(3) ?
O6 Mn1 N1 . . 170.14(3) ?
O1 Mn1 N1 . . 87.89(3) ?
N2 Mn1 N1 . . 70.72(3) ?
O6 Mn1 O4 . . 78.99(3) ?
O1 Mn1 O4 . . 140.88(2) ?
N2 Mn1 O4 . . 74.87(2) ?
N1 Mn1 O4 . . 107.41(3) ?
O6 Mn1 O3 . . 109.98(3) ?
O1 Mn1 O3 . . 74.94(2) ?
N2 Mn1 O3 . . 126.30(3) ?
N1 Mn1 O3 . . 79.39(3) ?
O4 Mn1 O3 . . 73.00(2) ?
O6 Mn1 O2 . . 80.94(3) ?
O1 Mn1 O2 . . 73.87(2) ?
N2 Mn1 O2 . . 76.94(2) ?
N1 Mn1 O2 . . 89.47(3) ?
O4 Mn1 O2 . . 139.71(2) ?
O3 Mn1 O2 . . 147.17(2) ?
C11 O1 Mn1 . . 111.79(5) ?
C12 O2 Mn1 . . 109.30(5) ?
C13 O3 Mn1 4_565 . 111.08(6) ?
C14 O4 Mn1 4_565 . 111.13(6) ?
Mn1 O6 H6A . . 121.5(11) ?
Mn1 O6 H6B . . 125.4(13) ?
H6A O6 H6B . . 110.5(17) ?
H7A O7 H7B . . 107.0(19) ?
C1 N1 C5 . . 118.46(8) ?
C1 N1 Mn1 . . 122.65(6) ?
C5 N1 Mn1 . . 118.64(6) ?
C10 N2 C6 . . 118.68(8) ?
C10 N2 Mn1 . . 122.70(6) ?
C6 N2 Mn1 . . 118.58(6) ?
N1 C1 C2 . . 122.80(9) ?
N1 C1 H1 . . 114.5(9) ?
C2 C1 H1 . . 122.6(9) ?
C3 C2 C1 . . 118.78(9) ?
C3 C2 H2 . . 120.9(8) ?
C1 C2 H2 . . 120.3(8) ?
C2 C3 C4 . . 118.98(9) ?
C2 C3 H3 . . 122.9(10) ?
C4 C3 H3 . . 118.1(10) ?
C3 C4 C5 . . 118.99(9) ?
C3 C4 H4 . . 119.9(10) ?
C5 C4 H4 . . 121.1(10) ?
N1 C5 C4 . . 121.94(8) ?
N1 C5 C6 . . 115.72(7) ?
C4 C5 C6 . . 122.28(8) ?
N2 C6 C7 . . 122.03(8) ?
N2 C6 C5 . . 115.91(7) ?
C7 C6 C5 . . 122.03(8) ?
C8 C7 C6 . . 118.66(9) ?
C8 C7 H7 . . 122.0(8) ?
C6 C7 H7 . . 119.4(8) ?
C9 C8 C7 . . 119.28(9) ?
C9 C8 H8 . . 120.1(10) ?
C7 C8 H8 . . 120.6(10) ?
C8 C9 C10 . . 118.61(9) ?
C8 C9 H9 . . 120.6(9) ?
C10 C9 H9 . . 120.7(9) ?
N2 C10 C9 . . 122.66(9) ?
N2 C10 H10 . . 116.8(10) ?
C9 C10 H10 . . 120.5(10) ?
O1 C11 C12 . . 122.28(7) ?
O1 C11 C15 . . 127.73(8) ?
C12 C11 C15 . . 110.00(7) ?
O2 C12 C11 . . 122.72(7) ?
O2 C12 C13 . . 129.56(8) ?
C11 C12 C13 . . 107.72(7) ?
O3 C13 C12 4_566 . 130.40(8) ?
O3 C13 C14 4_566 . 122.12(8) ?
C12 C13 C14 . . 107.48(7) ?
O4 C14 C13 4_566 . 122.52(8) ?
O4 C14 C15 4_566 . 127.99(8) ?
C13 C14 C15 . . 109.49(7) ?
O5 C15 C11 . . 127.61(8) ?
O5 C15 C14 . . 127.15(8) ?
C11 C15 C14 . . 105.23(7) ?

loop_
_geom_bond_atom_site_label_1
_geom_bond_atom_site_label_2
_geom_bond_site_symmetry_2
_geom_bond_distance
_geom_bond_publ_flag
Mn1 N1 . 2.2991(8) y
Mn1 N2 . 2.2990(7) y
Mn1 O1 . 2.2990(6) y
Mn1 O2 . 2.3719(7) y
Mn1 O3 . 2.3508(7) y
Mn1 O4 . 2.3499(7) y
Mn1 O6 . 2.1484(8) y
O1 C11 . 1.2605(10) y
O2 C12 . 1.2574(10) y
C13 O3 4_566 1.2484(11) y
C14 O4 4_566 1.2428(10) y
O3 C13 4_565 1.2484(11) ?
O4 C14 4_565 1.2428(10) ?
O5 C15 . 1.2360(10) y
O6 H6A . 0.820(17) ?
O6 H6B . 0.779(19) ?
O7 H7A . 0.80(2) ?
O7 H7B . 0.81(2) ?
N1 C1 . 1.3416(11) ?
N1 C5 . 1.3491(11) ?
N2 C6 . 1.3467(11) ?
N2 C10 . 1.3382(11) ?
C1 C2 . 1.3880(14) ?
C1 H1 . 0.966(14) ?
C2 C3 . 1.3867(14) ?
C2 H2 . 0.968(15) ?
C3 C4 . 1.3875(14) ?
C3 H3 . 0.957(16) ?
C4 C5 . 1.3967(12) ?
C4 H4 . 0.948(16) ?
C5 C6 . 1.4824(12) ?
C6 C7 . 1.3950(12) ?
C7 C8 . 1.3885(14) ?
C7 H7 . 0.984(15) ?
C8 C9 . 1.3844(15) ?
C8 H8 . 0.941(16) ?
C9 C10 . 1.3900(14) ?
C9 H9 . 0.953(16) ?
C10 H10 . 0.960(15) ?
C11 C12 . 1.4544(11) ?
C12 C13 . 1.4566(12) ?
C13 C14 . 1.4641(12) ?
C14 C15 . 1.4757(12) ?
C11 C15 . 1.4693(11) ?

loop_
_geom_hbond_atom_site_label_D
_geom_hbond_atom_site_label_H
_geom_hbond_atom_site_label_A
_geom_hbond_site_symmetry_A
_geom_hbond_distance_DH
_geom_hbond_distance_HA
_geom_hbond_distance_DA
_geom_hbond_angle_DHA
O6 H6A O7 . 0.820(17) 1.919(18) 2.7373(12) 175.0(17)
O6 H6B O1 2_646 0.779(19) 2.137(19) 2.9153(10) 177.2(18)
O7 H7A O2 3_657 0.80(2) 2.20(2) 2.9838(11) 169.1(19)
O7 H7B O5 3_667 0.81(2) 2.06(2) 2.8755(11) 176.8(19)
C7 H7 O2 3_757 0.984(15) 2.487(15) 3.4425(12) 163.8(12)
